data_1517988
loop_
_publ_author_name
'Gravereau, Pierre'
'Garnier, Emmanuel'

_publ_section_title
;
 Crystal structure and characterization of Cs2Zn3[Fe(CN)6]2.xH2O
;
_journal_name_full 'Revue de Chimie Minerale''
_journal_page_first 68
_journal_page_last 77
_journal_volume 20
_journal_year 1983
_chemical_formula_sum 'C12 H12 Cs2 Fe2 N12 O6 Zn3'
_chemical_formula_weight 994.028
_space_group_IT_number 167
_symmetry_cell_setting trigonal
_symmetry_Int_Tables_number 167
_symmetry_space_group_name_Hall '-R 3 2"c'
_symmetry_space_group_name_H-M 'R -3 c :H'
_cell_angle_alpha 90
_cell_angle_beta 90
_cell_angle_gamma 120
_cell_formula_units_Z 6
_cell_length_a 12.501(2)
_cell_length_b 12.501(2)
_cell_length_c 32.943(7)
_cell_volume 4458.4(14)
_diffrn_ambient_temperature 293
_diffrn_radiation_probe x-ray
_diffrn_radiation_type MoK\a
_diffrn_radiation_wavelength 0.71069
_exptl_absorpt_coefficient_mu 6.0
_exptl_crystal_density_diffrn 2.238
_refine_ls_number_reflns 481
_refine_ls_R_factor_gt 0.044
_refine_ls_wR_factor_gt 0.048
_cod_data_source_file RCM-1983-20-68-77.cif
_cod_data_source_block RCM-1983-20-68-77
_cod_original_cell_volume 4458(2)
_cod_original_sg_symbol_H-M 'R -3 c'
_cod_original_formula_sum 'C12 H12 Cs2 N12 Fe2 O6 Zn3'
_cod_database_code 1517988

loop_
_symmetry_equiv_pos_site_id
_symmetry_equiv_pos_as_xyz
1 x,y,z
2 -y,x-y,z
3 -x+y,-x,z
4 y,x,1/2-z
5 -x,-x+y,1/2-z
6 x-y,-y,1/2-z
7 -x,-y,-z
8 y,-x+y,-z
9 x-y,x,-z
10 -y,-x,1/2+z
11 x,x-y,1/2+z
12 -x+y,y,1/2+z
13 1/3+x,2/3+y,2/3+z
14 1/3-y,2/3+x-y,2/3+z
15 1/3-x+y,2/3-x,2/3+z
16 1/3+y,2/3+x,1/6-z
17 1/3-x,2/3-x+y,1/6-z
18 1/3+x-y,2/3-y,1/6-z
19 1/3-x,2/3-y,2/3-z
20 1/3+y,2/3-x+y,2/3-z
21 1/3+x-y,2/3+x,2/3-z
22 1/3-y,2/3-x,1/6+z
23 1/3+x,2/3+x-y,1/6+z
24 1/3-x+y,2/3+y,1/6+z
25 2/3+x,1/3+y,1/3+z
26 2/3-y,1/3+x-y,1/3+z
27 2/3-x+y,1/3-x,1/3+z
28 2/3+y,1/3+x,5/6-z
29 2/3-x,1/3-x+y,5/6-z
30 2/3+x-y,1/3-y,5/6-z
31 2/3-x,1/3-y,1/3-z
32 2/3+y,1/3-x+y,1/3-z
33 2/3+x-y,1/3+x,1/3-z
34 2/3-y,1/3-x,5/6+z
35 2/3+x,1/3+x-y,5/6+z
36 2/3-x+y,1/3+y,5/6+z

loop_
_atom_site_aniso_label
_atom_site_aniso_U_11
_atom_site_aniso_U_22
_atom_site_aniso_U_33
_atom_site_aniso_U_23
_atom_site_aniso_U_13
_atom_site_aniso_U_12
Zn 0.0206(7) 0.0271(10) 0.0246(8) 0.0072(8) 0.0036(4) 0.01355(5)
Fe 0.0166(8) 0.0166(8) 0.0187(11) 0 0 0.0083(4)
C1 0.025(6) 0.018(5) 0.026(5) -0.001(4) 0.007(4) 0.012(4)
C2 0.024(6) 0.032(6) 0.022(5) -0.015(4) -0.013(4) 0.020(5)
N1 0.041(6) 0.053(7) 0.045(5) 0.004(5) -0.004(5) 0.033(6)
N2 0.031(6) 0.032(5) 0.037(5) 0.009(5) 0.009(4) 0.007(5)

loop_
_atom_site_label
_atom_site_type_symbol
_atom_site_fract_x
_atom_site_fract_y
_atom_site_fract_z
_atom_site_occupancy
_atom_site_B_iso_or_equiv
Zn Zn 0.2900(1) 0 0.25 1 1.90(7)
Fe Fe 0. 0. 0.1477(1) 1 1.37(7)
C1 C 0.1147(9) -0.0163(9) 0.1818(3) 1 1.8(4)
C2 C 0.5335(9) 0.2157(9) 0.2181(3) 1 2.1(5)
N1 N 0.1810(9) -0.0267(9) 0.2033(3) 1 3.7(1)
N2 N 0.4508(8) 0.1422(8) 0.2362(3) 1 2.6(4)
Cs1 Cs 0.338(3) -0.002(3) 0.3841(9) 0.050(4) 4.9(2)
Cs2 Cs 0.339(1) 0.024(1) 0.4029(3) 0.097(3) 4.9(2)
Cs3 Cs 0.373(2) 0.062(2) 0.3799(5) 0.107(4) 4.9(2)
Cs4 Cs 0.420(2) 0.105(2) 0.3652(7) 0.080(4) 4.9(2)
O1 O 0.531(4) 0.257(8) 0.338(2) 0.28(3) 9.4(8)
O2 O 0.477(3) 0.157(4) 0.351(1) 0.64(4) 9.4(8)

loop_
_atom_type_symbol
_atom_type_description
_atom_type_scat_dispersion_real
_atom_type_scat_dispersion_imag
_atom_type_scat_source
C C 0.0033 0.0016 ' International Tables Vol C Tables 4.2.6.8 and 6.1.1.4'
Fe Fe 0.3463 0.8444 ' International Tables Vol C Tables 4.2.6.8 and 6.1.1.4'
N N 0.0061 0.0033 ' International Tables Vol C Tables 4.2.6.8 and 6.1.1.4'
Zn Zn 0.2839 1.4301 ' International Tables Vol C Tables 4.2.6.8 and 6.1.1.4'

loop_
_geom_angle_atom_site_label_1
_geom_angle_atom_site_label_2
_geom_angle_atom_site_label_3
_geom_angle
_geom_angle_site_symmetry_1
_geom_angle_site_symmetry_3
_geom_angle_publ_flag
N1 Zn N2 106.4(4) . . yes
N1 Zn N1 105.3(6) . 6_555 yes
N1 Zn N2 114.4(4) . 6_555 yes
N1 Zn N2 114.4(4) 6_555 . yes
N2 Zn N2 110.1(5) . 6_555 yes
N1 Zn N2 106.4(5) 6_555 6_555 yes
C1 Fe C1 89.0(5) . 2_555 yes
C1 Fe C1 89.0(6) . 3_555 yes
C1 Fe C2 90.0(5) . 31_555 yes
C1 Fe C2 178.2(5) . 32_455 yes
C1 Fe C2 89.5(5) . 33_445 yes
C1 Fe C1 89.0(5) 2_555 3_555 yes
C1 Fe C2 89.5(5) 2_555 31_555 yes
C1 Fe C2 90.0(5) 2_555 32_455 yes
C1 Fe C2 178.1(5) 2_555 33_445 yes
C1 Fe C2 178.1(5) 3_555 31_555 yes
C1 Fe C2 89.5(6) 3_555 32_455 yes
C1 Fe C2 90.0(5) 3_555 33_445 yes
C2 Fe C2 91.5(5) 31_555 32_455 yes
C2 Fe C2 91.5(5) 31_555 33_445 yes
C2 Fe C2 91.5(6) 32_455 33_445 yes
Zn N1 C1 160.4(10) . . yes
Zn N2 C2 162.1(9) . . yes
Fe C1 N1 177.8(11) . . yes
Fe C2 N2 177.1(10) 31_555 . yes

loop_
_geom_bond_atom_site_label_1
_geom_bond_atom_site_label_2
_geom_bond_distance
_geom_bond_site_symmetry_2
_geom_bond_publ_flag
Zn N1 1.970(11) . yes
Zn N2 1.958(10) . yes
Zn N1 1.970(13) 6_555 yes
Zn N2 1.958(11) 6_555 yes
Fe C1 1.911(12) . yes
Fe C1 1.911(13) 2_555 yes
Fe C1 1.911(12) 3_555 yes
Fe C2 1.906(11) 31_555 yes
Fe C2 1.905(13) 32_455 yes
Fe C2 1.906(11) 33_445 yes
N1 C1 1.146(16) . yes
N2 C2 1.148(14) . yes
